data_7251495
loop_
_publ_author_name
'Das, Prantika'
'Bhandary, Subhrajyoti'
'Mathew, Dona'
'Dutta, Arnab'
'Dhabhai, Kanu Priya'
'Seth, Saikat Kumar'
'Chopra, Deepak'

_publ_section_title
;
 Investigation of noncovalent interactions in organofluorine compounds
 with C--F bonds in different electronic environments
;
_journal_issue 9
_journal_name_full CrystEngComm
_journal_page_first 1494
_journal_page_last 1507
_journal_paper_doi 10.1039/D5CE00838G
_journal_volume 28
_journal_year 2026
_chemical_formula_sum 'C10 H11 F2 N O'
_chemical_formula_weight 199.20
_space_group_crystal_system triclinic
_space_group_IT_number 2
_space_group_name_Hall '-P 1'
_space_group_name_H-M_alt 'P -1'
_atom_sites_solution_hydrogens geom
_atom_sites_solution_primary direct
_audit_creation_method SHELXL-2018/3
_audit_update_record
;
2025-08-28 deposited with the CCDC.	2025-12-16 downloaded from the CCDC.
;
_cell_angle_alpha 81.822(9)
_cell_angle_beta 80.772(9)
_cell_angle_gamma 74.442(9)
_cell_formula_units_Z 2
_cell_length_a 5.1799(14)
_cell_length_b 9.618(3)
_cell_length_c 10.442(3)
_cell_measurement_reflns_used 3924
_cell_measurement_temperature 94(2)
_cell_measurement_theta_max 26.84
_cell_measurement_theta_min 2.81
_cell_volume 492.0(2)
_computing_structure_refinement 'SHELXL-2018/3 (Sheldrick, 2018)'
_computing_structure_solution 'SHELXT 2014/5 (Sheldrick, 2014)'
_diffrn_ambient_temperature 94(2)
_diffrn_detector_area_resol_mean 7.9
_diffrn_detector_type 'CCD area detector'
_diffrn_measured_fraction_theta_full 0.999
_diffrn_measured_fraction_theta_max 0.988
_diffrn_measurement_device 'three-circle diffractometer'
_diffrn_measurement_device_type 'Bruker SMART APEX2 area detector'
_diffrn_measurement_method '\w and \f scans'
_diffrn_radiation_monochromator 'mirror optics'
_diffrn_radiation_probe x-ray
_diffrn_radiation_type MoK\a
_diffrn_radiation_wavelength 0.71073
_diffrn_reflns_av_R_equivalents 0.0665
_diffrn_reflns_av_unetI/netI 0.0666
_diffrn_reflns_Laue_measured_fraction_full 0.999
_diffrn_reflns_Laue_measured_fraction_max 0.988
_diffrn_reflns_limit_h_max 7
_diffrn_reflns_limit_h_min -7
_diffrn_reflns_limit_k_max 13
_diffrn_reflns_limit_k_min -13
_diffrn_reflns_limit_l_max 14
_diffrn_reflns_limit_l_min -14
_diffrn_reflns_number 16517
_diffrn_reflns_point_group_measured_fraction_full 0.999
_diffrn_reflns_point_group_measured_fraction_max 0.988
_diffrn_reflns_theta_full 25.242
_diffrn_reflns_theta_max 30.357
_diffrn_reflns_theta_min 2.210
_exptl_absorpt_coefficient_mu 0.113
_exptl_absorpt_correction_T_max 0.7460
_exptl_absorpt_correction_T_min 0.6968
_exptl_absorpt_correction_type multi-scan
_exptl_absorpt_process_details
;
SADABS-2014/5 (Bruker,2014/5) was used for absorption correction.
wR2(int) was 0.1186 before and 0.0557 after correction.
The Ratio of minimum to maximum transmission is 0.9340.
The \l/2 correction factor is 0.00150.
;
_exptl_crystal_colour colorless
_exptl_crystal_density_diffrn 1.345
_exptl_crystal_description plate
_exptl_crystal_F_000 208
_exptl_crystal_size_max 0.154
_exptl_crystal_size_mid 0.124
_exptl_crystal_size_min 0.060
_refine_diff_density_max 0.285
_refine_diff_density_min -0.253
_refine_diff_density_rms 0.051
_refine_ls_extinction_method none
_refine_ls_goodness_of_fit_ref 1.047
_refine_ls_hydrogen_treatment constr
_refine_ls_matrix_type full
_refine_ls_number_parameters 165
_refine_ls_number_reflns 2947
_refine_ls_number_restraints 178
_refine_ls_restrained_S_all 1.125
_refine_ls_R_factor_all 0.1221
_refine_ls_R_factor_gt 0.0548
_refine_ls_shift/su_max 0.000
_refine_ls_shift/su_mean 0.000
_refine_ls_structure_factor_coef Fsqd
_refine_ls_weighting_details 'w=1/[\s^2^(Fo^2^)+(0.0638P)^2^+0.0679P] where P=(Fo^2^+2Fc^2^)/3'
_refine_ls_weighting_scheme calc
_refine_ls_wR_factor_gt 0.1181
_refine_ls_wR_factor_ref 0.1400
_reflns_Friedel_coverage 0.000
_reflns_number_gt 1714
_reflns_number_total 2947
_reflns_threshold_expression 'I > 2\s(I)'
_cod_data_source_file d5ce00838g2.cif
_cod_data_source_block 3_Form_II
_cod_depositor_comments 'Adding full bibliography for 7251494--7251497.cif.'
_cod_original_cell_volume 491.9(2)
_cod_database_code 7251495
_shelx_shelxl_version_number 2018/3
_shelx_space_group_comment
;
The symmetry employed for this shelxl refinement is uniquely defined
by the following loop, which should always be used as a source of
symmetry information in preference to the above space-group names.
They are only intended as comments.
;
_shelx_estimated_absorpt_t_max 0.993
_shelx_estimated_absorpt_t_min 0.983

loop_
_space_group_symop_operation_xyz
'x, y, z'
'-x, -y, -z'

loop_
_atom_site_label
_atom_site_type_symbol
_atom_site_fract_x
_atom_site_fract_y
_atom_site_fract_z
_atom_site_U_iso_or_equiv
_atom_site_adp_type
_atom_site_occupancy
_atom_site_site_symmetry_order
_atom_site_calc_flag
_atom_site_refinement_flags_posn
_atom_site_refinement_flags_adp
_atom_site_refinement_flags_occupancy
_atom_site_disorder_assembly
_atom_site_disorder_group
F1 F 0.2466(2) 0.07083(10) 0.58197(10) 0.0436(3) Uani 1 1 d . U . . .
F2 F -0.03229(18) 0.78784(11) 0.06894(11) 0.0498(3) Uani 1 1 d . U . . .
O1 O 0.5580(2) 0.58909(12) 0.19986(11) 0.0334(3) Uani 1 1 d . U . . .
N1 N 0.1321(2) 0.55775(13) 0.22317(12) 0.0255(3) Uani 1 1 d . U . . .
H1 H -0.027823 0.592051 0.196415 0.031 Uiso 1 1 calc R U . . .
C1 C 0.1698(3) 0.43081(16) 0.31444(14) 0.0244(3) Uani 1 1 d D U . . .
C7 C 0.3245(3) 0.62875(16) 0.17512(15) 0.0247(3) Uani 1 1 d . U . . .
C4 C 0.2206(3) 0.19032(17) 0.49236(16) 0.0299(3) Uani 1 1 d D U . . .
C8 C 0.2424(3) 0.76708(17) 0.08435(16) 0.0283(4) Uani 1 1 d . U . . .
C10 C 0.2643(4) 0.89542(17) 0.14591(17) 0.0356(4) Uani 1 1 d . U . . .
H10A H 0.209800 0.984238 0.087378 0.053 Uiso 1 1 calc R U . . .
H10B H 0.451593 0.882205 0.161207 0.053 Uiso 1 1 calc R U . . .
H10C H 0.145842 0.903216 0.229140 0.053 Uiso 1 1 calc R U . . .
C9 C 0.4045(4) 0.7519(2) -0.04889(16) 0.0389(4) Uani 1 1 d . U . . .
H9A H 0.376206 0.669383 -0.085151 0.058 Uiso 1 1 calc R U . . .
H9B H 0.596747 0.735646 -0.041370 0.058 Uiso 1 1 calc R U . . .
H9C H 0.345744 0.840842 -0.106649 0.058 Uiso 1 1 calc R U . . .
C6 C 0.0086(8) 0.3362(4) 0.3248(4) 0.0272(6) Uani 0.5 1 d D U P A 1
H6 H -0.123684 0.354447 0.267007 0.033 Uiso 0.5 1 calc R U P A 1
C3 C 0.3973(7) 0.2746(4) 0.4927(4) 0.0276(6) Uani 0.5 1 d D U P A 1
H3 H 0.527646 0.251176 0.552030 0.033 Uiso 0.5 1 calc R U P A 1
C2 C 0.3742(7) 0.3957(4) 0.4017(3) 0.0256(5) Uani 0.5 1 d D U P A 1
H2 H 0.493952 0.456322 0.396416 0.031 Uiso 0.5 1 calc R U P A 1
C5 C 0.0310(7) 0.2142(4) 0.4167(4) 0.0293(6) Uani 0.5 1 d D U P A 1
H5 H -0.085805 0.151553 0.423994 0.035 Uiso 0.5 1 calc R U P A 1
C6A C 0.0743(8) 0.3177(4) 0.2881(4) 0.0265(6) Uani 0.5 1 d D U P A 2
H6A H -0.008419 0.324463 0.211785 0.032 Uiso 0.5 1 calc R U P A 2
C5A C 0.1032(7) 0.1949(4) 0.3762(4) 0.0288(6) Uani 0.5 1 d D U P A 2
H5A H 0.045514 0.114008 0.359977 0.035 Uiso 0.5 1 calc R U P A 2
C3A C 0.3013(7) 0.3090(4) 0.5131(4) 0.0278(6) Uani 0.5 1 d D U P A 2
H3A H 0.379474 0.307372 0.589824 0.033 Uiso 0.5 1 calc R U P A 2
C2A C 0.2701(7) 0.4314(4) 0.4234(3) 0.0256(6) Uani 0.5 1 d D U P A 2
H2A H 0.320043 0.514662 0.439756 0.031 Uiso 0.5 1 calc R U P A 2

loop_
_atom_site_aniso_label
_atom_site_aniso_U_11
_atom_site_aniso_U_22
_atom_site_aniso_U_33
_atom_site_aniso_U_23
_atom_site_aniso_U_13
_atom_site_aniso_U_12
F1 0.0428(6) 0.0308(5) 0.0510(6) 0.0119(5) 0.0022(5) -0.0119(5)
F2 0.0222(5) 0.0455(6) 0.0821(8) 0.0267(6) -0.0252(5) -0.0159(5)
O1 0.0208(6) 0.0337(6) 0.0477(7) 0.0125(5) -0.0147(5) -0.0126(5)
N1 0.0179(6) 0.0263(6) 0.0340(7) 0.0034(5) -0.0062(5) -0.0102(5)
C1 0.0188(6) 0.0251(6) 0.0295(7) -0.0007(5) 0.0005(5) -0.0088(5)
C7 0.0185(7) 0.0263(7) 0.0318(7) 0.0017(6) -0.0074(6) -0.0099(6)
C4 0.0244(7) 0.0251(7) 0.0356(7) 0.0030(6) 0.0040(6) -0.0062(6)
C8 0.0179(7) 0.0297(7) 0.0389(8) 0.0065(6) -0.0108(6) -0.0098(6)
C10 0.0335(9) 0.0275(8) 0.0429(9) 0.0004(7) 0.0002(7) -0.0074(7)
C9 0.0472(11) 0.0417(10) 0.0325(9) 0.0040(7) -0.0131(8) -0.0182(8)
C6 0.0200(11) 0.0273(10) 0.0351(12) -0.0022(10) -0.0009(10) -0.0092(9)
C3 0.0225(12) 0.0284(11) 0.0299(10) 0.0016(9) -0.0020(10) -0.0060(10)
C2 0.0207(11) 0.0273(11) 0.0298(10) -0.0007(9) -0.0022(10) -0.0097(9)
C5 0.0228(11) 0.0258(10) 0.0384(12) -0.0003(10) 0.0038(10) -0.0109(9)
C6A 0.0205(11) 0.0270(10) 0.0333(12) -0.0029(10) -0.0007(9) -0.0101(9)
C5A 0.0235(12) 0.0259(10) 0.0368(12) -0.0033(10) 0.0037(10) -0.0105(9)
C3A 0.0244(12) 0.0281(11) 0.0294(10) -0.0008(9) -0.0014(10) -0.0064(10)
C2A 0.0228(11) 0.0257(11) 0.0290(10) -0.0017(9) -0.0016(10) -0.0088(9)

loop_
_atom_type_symbol
_atom_type_description
_atom_type_scat_dispersion_real
_atom_type_scat_dispersion_imag
_atom_type_scat_source
C C 0.0033 0.0016 'International Tables Vol C Tables 4.2.6.8 and 6.1.1.4'
H H 0.0000 0.0000 'International Tables Vol C Tables 4.2.6.8 and 6.1.1.4'
F F 0.0171 0.0103 'International Tables Vol C Tables 4.2.6.8 and 6.1.1.4'
N N 0.0061 0.0033 'International Tables Vol C Tables 4.2.6.8 and 6.1.1.4'
O O 0.0106 0.0060 'International Tables Vol C Tables 4.2.6.8 and 6.1.1.4'

loop_
_geom_angle_atom_site_label_1
_geom_angle_atom_site_label_2
_geom_angle_atom_site_label_3
_geom_angle
_geom_angle_site_symmetry_1
_geom_angle_site_symmetry_3
_geom_angle_publ_flag
C7 N1 C1 124.53(13) . . ?
C7 N1 H1 117.7 . . ?
C1 N1 H1 117.7 . . ?
C2A C1 C6A 123.6(3) . . ?
C2A C1 N1 119.36(19) . . ?
C6 C1 N1 121.0(2) . . ?
C6A C1 N1 116.7(2) . . ?
C6 C1 C2 116.5(2) . . ?
N1 C1 C2 122.49(18) . . ?
O1 C7 N1 124.32(14) . . ?
O1 C7 C8 118.61(12) . . ?
N1 C7 C8 117.07(13) . . ?
C5 C4 F1 117.6(2) . . ?
F1 C4 C3A 120.7(2) . . ?
C5 C4 C3 126.8(3) . . ?
F1 C4 C3 115.6(2) . . ?
F1 C4 C5A 120.5(2) . . ?
C3A C4 C5A 118.8(3) . . ?
F2 C8 C10 107.54(13) . . ?
F2 C8 C9 107.42(13) . . ?
C10 C8 C9 113.34(13) . . ?
F2 C8 C7 107.92(11) . . ?
C10 C8 C7 109.83(13) . . ?
C9 C8 C7 110.58(14) . . ?
C8 C10 H10A 109.5 . . ?
C8 C10 H10B 109.5 . . ?
H10A C10 H10B 109.5 . . ?
C8 C10 H10C 109.5 . . ?
H10A C10 H10C 109.5 . . ?
H10B C10 H10C 109.5 . . ?
C8 C9 H9A 109.5 . . ?
C8 C9 H9B 109.5 . . ?
H9A C9 H9B 109.5 . . ?
C8 C9 H9C 109.5 . . ?
H9A C9 H9C 109.5 . . ?
H9B C9 H9C 109.5 . . ?
C1 C6 C5 122.8(3) . . ?
C1 C6 H6 118.6 . . ?
C5 C6 H6 118.6 . . ?
C4 C3 C2 116.2(3) . . ?
C4 C3 H3 121.9 . . ?
C2 C3 H3 121.9 . . ?
C3 C2 C1 120.8(3) . . ?
C3 C2 H2 119.6 . . ?
C1 C2 H2 119.6 . . ?
C4 C5 C6 116.9(3) . . ?
C4 C5 H5 121.6 . . ?
C6 C5 H5 121.6 . . ?
C5A C6A C1 117.9(3) . . ?
C5A C6A H6A 121.1 . . ?
C1 C6A H6A 121.1 . . ?
C6A C5A C4 119.6(3) . . ?
C6A C5A H5A 120.2 . . ?
C4 C5A H5A 120.2 . . ?
C4 C3A C2A 120.7(3) . . ?
C4 C3A H3A 119.7 . . ?
C2A C3A H3A 119.7 . . ?
C1 C2A C3A 119.3(3) . . ?
C1 C2A H2A 120.4 . . ?
C3A C2A H2A 120.4 . . ?

loop_
_geom_bond_atom_site_label_1
_geom_bond_atom_site_label_2
_geom_bond_distance
_geom_bond_site_symmetry_2
_geom_bond_publ_flag
F1 C4 1.3659(17) . ?
F2 C8 1.4150(17) . ?
O1 C7 1.2246(17) . ?
N1 C7 1.3484(19) . ?
N1 C1 1.4275(18) . ?
N1 H1 0.8800 . ?
C1 C2A 1.325(4) . ?
C1 C6 1.374(4) . ?
C1 C6A 1.386(4) . ?
C1 C2 1.447(4) . ?
C7 C8 1.522(2) . ?
C4 C5 1.311(4) . ?
C4 C3A 1.371(4) . ?
C4 C3 1.377(4) . ?
C4 C5A 1.431(4) . ?
C8 C10 1.508(2) . ?
C8 C9 1.510(2) . ?
C10 H10A 0.9800 . ?
C10 H10B 0.9800 . ?
C10 H10C 0.9800 . ?
C9 H9A 0.9800 . ?
C9 H9B 0.9800 . ?
C9 H9C 0.9800 . ?
C6 C5 1.397(5) . ?
C6 H6 0.9500 . ?
C3 C2 1.386(4) . ?
C3 H3 0.9500 . ?
C2 H2 0.9500 . ?
C5 H5 0.9500 . ?
C6A C5A 1.380(5) . ?
C6A H6A 0.9500 . ?
C5A H5A 0.9500 . ?
C3A C2A 1.386(4) . ?
C3A H3A 0.9500 . ?
C2A H2A 0.9500 . ?

loop_
_geom_torsion_atom_site_label_1
_geom_torsion_atom_site_label_2
_geom_torsion_atom_site_label_3
_geom_torsion_atom_site_label_4
_geom_torsion
_geom_torsion_site_symmetry_1
_geom_torsion_site_symmetry_2
_geom_torsion_site_symmetry_3
_geom_torsion_site_symmetry_4
_geom_torsion_publ_flag
C7 N1 C1 C2A 51.8(3) . . . . ?
C7 N1 C1 C6 -156.9(2) . . . . ?
C7 N1 C1 C6A -134.0(2) . . . . ?
C7 N1 C1 C2 24.1(3) . . . . ?
C1 N1 C7 O1 3.3(3) . . . . ?
C1 N1 C7 C8 -176.71(13) . . . . ?
O1 C7 C8 F2 178.74(14) . . . . ?
N1 C7 C8 F2 -1.27(19) . . . . ?
O1 C7 C8 C10 -64.31(19) . . . . ?
N1 C7 C8 C10 115.68(15) . . . . ?
O1 C7 C8 C9 61.51(19) . . . . ?
N1 C7 C8 C9 -118.50(16) . . . . ?
N1 C1 C6 C5 -177.1(3) . . . . ?
C2 C1 C6 C5 2.0(4) . . . . ?
C5 C4 C3 C2 -1.3(5) . . . . ?
F1 C4 C3 C2 179.6(2) . . . . ?
C4 C3 C2 C1 1.4(5) . . . . ?
C6 C1 C2 C3 -1.8(4) . . . . ?
N1 C1 C2 C3 177.3(3) . . . . ?
F1 C4 C5 C6 -179.5(2) . . . . ?
C3 C4 C5 C6 1.4(5) . . . . ?
C1 C6 C5 C4 -1.8(5) . . . . ?
C2A C1 C6A C5A -4.7(4) . . . . ?
N1 C1 C6A C5A -178.7(2) . . . . ?
C1 C6A C5A C4 2.1(5) . . . . ?
F1 C4 C5A C6A 178.8(2) . . . . ?
C3A C4 C5A C6A 0.1(4) . . . . ?
F1 C4 C3A C2A -178.7(3) . . . . ?
C5A C4 C3A C2A 0.0(4) . . . . ?
C6A C1 C2A C3A 4.9(5) . . . . ?
N1 C1 C2A C3A 178.7(3) . . . . ?
C4 C3A C2A C1 -2.4(5) . . . . ?
